data_7024516
loop_
_publ_author_name
'Liu, Jianke'
'Jacob, Chacko'
'Sheridan, Kelly J.'
'Al-Mosule, Firas'
'Heaton, Brian T.'
'Iggo, Jonathan A.'
'Matthews, Mark'
'Pelletier, Jeremie'
'Whyman, Robin'
'Bickley, Jamie F.'
'Steiner, Alexander'

_publ_section_title
;
 The synthesis of, and characterization of the dynamic processes occurring
 in Pd(II) chelate complexes of 2-pyridyldiphenylphosphine.
;
_journal_issue 34
_journal_name_full 'Dalton transactions (Cambridge, England : 2003)'
_journal_page_first 7921
_journal_page_last 7935
_journal_paper_doi 10.1039/b918162h
_journal_volume 39
_journal_year 2010
_chemical_formula_sum 'C51 H46 Cl2 N3 O2 P3 Pd'
_chemical_formula_weight 1003.12
_chemical_name_systematic
;
?
;
_space_group_IT_number 14
_symmetry_cell_setting monoclinic
_symmetry_space_group_name_Hall '-P 2yn'
_symmetry_space_group_name_H-M 'P 1 21/n 1'
_atom_sites_solution_hydrogens geom
_atom_sites_solution_primary direct
_atom_sites_solution_secondary difmap
_audit_creation_method SHELXL-97
_cell_angle_alpha 90.00
_cell_angle_beta 94.840(2)
_cell_angle_gamma 90.00
_cell_formula_units_Z 4
_cell_length_a 11.8634(16)
_cell_length_b 11.1293(15)
_cell_length_c 35.892(5)
_cell_measurement_temperature 100(2)
_cell_volume 4722.0(11)
_computing_structure_refinement 'SHELXL-97 (Sheldrick, 1997)'
_computing_structure_solution 'SHELXS-97 (Sheldrick, 1990)'
_diffrn_ambient_temperature 100(2)
_diffrn_measured_fraction_theta_full 0.994
_diffrn_measured_fraction_theta_max 0.994
_diffrn_measurement_device_type 'Bruker Apex'
_diffrn_measurement_method /w
_diffrn_radiation_monochromator graphite
_diffrn_radiation_source 'fine-focus sealed tube'
_diffrn_radiation_type MoK\a
_diffrn_radiation_wavelength 0.71073
_diffrn_reflns_av_R_equivalents 0.0387
_diffrn_reflns_av_sigmaI/netI 0.0477
_diffrn_reflns_limit_h_max 13
_diffrn_reflns_limit_h_min -14
_diffrn_reflns_limit_k_max 13
_diffrn_reflns_limit_k_min -8
_diffrn_reflns_limit_l_max 42
_diffrn_reflns_limit_l_min -42
_diffrn_reflns_number 23535
_diffrn_reflns_theta_full 25.03
_diffrn_reflns_theta_max 25.03
_diffrn_reflns_theta_min 4.11
_exptl_absorpt_coefficient_mu 0.651
_exptl_absorpt_correction_T_max 1.000
_exptl_absorpt_correction_T_min 0.762
_exptl_absorpt_correction_type semi-empirical
_exptl_absorpt_process_details sadabs
_exptl_crystal_colour yellow
_exptl_crystal_density_diffrn 1.411
_exptl_crystal_density_method 'not measured'
_exptl_crystal_description prism
_exptl_crystal_F_000 2056
_exptl_crystal_size_max 0.3
_exptl_crystal_size_mid 0.3
_exptl_crystal_size_min 0.2
_refine_diff_density_max 1.651
_refine_diff_density_min -2.181
_refine_diff_density_rms 0.123
_refine_ls_extinction_method none
_refine_ls_goodness_of_fit_ref 1.038
_refine_ls_hydrogen_treatment constr
_refine_ls_matrix_type full
_refine_ls_number_parameters 558
_refine_ls_number_reflns 8280
_refine_ls_number_restraints 0
_refine_ls_restrained_S_all 1.038
_refine_ls_R_factor_all 0.0742
_refine_ls_R_factor_gt 0.0649
_refine_ls_shift/su_max 0.000
_refine_ls_shift/su_mean 0.000
_refine_ls_structure_factor_coef Fsqd
_refine_ls_weighting_details 'calc w=1/[\s^2^(Fo^2^)+(0.0796P)^2^+32.5085P] where P=(Fo^2^+2Fc^2^)/3'
_refine_ls_weighting_scheme calc
_refine_ls_wR_factor_gt 0.1653
_refine_ls_wR_factor_ref 0.1708
_reflns_number_gt 7303
_reflns_number_total 8280
_reflns_threshold_expression >2sigma(I)
_cod_data_source_file b918162h.txt
_cod_data_source_block 4
_cod_original_sg_symbol_H-M P2(1)/n
_cod_database_code 7024516

loop_
_symmetry_equiv_pos_as_xyz
'x, y, z'
'-x+1/2, y+1/2, -z+1/2'
'-x, -y, -z'
'x-1/2, -y-1/2, z-1/2'

loop_
_atom_site_label
_atom_site_type_symbol
_atom_site_fract_x
_atom_site_fract_y
_atom_site_fract_z
_atom_site_U_iso_or_equiv
_atom_site_adp_type
_atom_site_occupancy
_atom_site_symmetry_multiplicity
_atom_site_calc_flag
_atom_site_refinement_flags
C1 C 0.3367(4) 0.0674(5) 0.10633(15) 0.0178(11) Uani 1 1 d .
C2 C 0.3395(5) -0.0503(5) 0.11909(17) 0.0253(13) Uani 1 1 d .
H2 H 0.3175 -0.0680 0.1433 0.030 Uiso 1 1 calc R
C3 C 0.3739(6) -0.1412(6) 0.0969(2) 0.0368(16) Uani 1 1 d .
H3 H 0.3770 -0.2213 0.1061 0.044 Uiso 1 1 calc R
C4 C 0.4040(5) -0.1177(6) 0.0614(2) 0.0372(17) Uani 1 1 d .
H4 H 0.4265 -0.1813 0.0461 0.045 Uiso 1 1 calc R
C5 C 0.4014(5) -0.0017(6) 0.04845(17) 0.0310(15) Uani 1 1 d .
H5 H 0.4229 0.0151 0.0241 0.037 Uiso 1 1 calc R
C6 C 0.3674(4) 0.0915(6) 0.07081(15) 0.0211(12) Uani 1 1 d .
H6 H 0.3653 0.1716 0.0617 0.025 Uiso 1 1 calc R
C7 C 0.3391(5) 0.3238(5) 0.11766(15) 0.0198(11) Uani 1 1 d .
C8 C 0.2662(5) 0.4139(5) 0.10569(16) 0.0223(12) Uani 1 1 d .
H8 H 0.1872 0.4056 0.1077 0.027 Uiso 1 1 calc R
C9 C 0.3092(6) 0.5181(6) 0.09058(18) 0.0301(14) Uani 1 1 d .
H9 H 0.2592 0.5805 0.0818 0.036 Uiso 1 1 calc R
C10 C 0.4248(6) 0.5307(6) 0.08839(19) 0.0334(15) Uani 1 1 d .
H10 H 0.4537 0.6026 0.0786 0.040 Uiso 1 1 calc R
C11 C 0.4981(5) 0.4395(6) 0.10042(18) 0.0308(14) Uani 1 1 d .
H11 H 0.5771 0.4486 0.0988 0.037 Uiso 1 1 calc R
C12 C 0.4565(5) 0.3362(5) 0.11462(16) 0.0230(12) Uani 1 1 d .
H12 H 0.5066 0.2728 0.1225 0.028 Uiso 1 1 calc R
C13 C 0.3646(4) 0.1577(5) 0.18165(15) 0.0187(12) Uani 1 1 d .
C14 C 0.4486(5) 0.2324(6) 0.19828(16) 0.0267(13) Uani 1 1 d .
H14 H 0.4704 0.3033 0.1861 0.032 Uiso 1 1 calc R
C15 C 0.4998(5) 0.2008(7) 0.23315(18) 0.0377(17) Uani 1 1 d .
H15 H 0.5574 0.2501 0.2450 0.045 Uiso 1 1 calc R
C16 C 0.4669(6) 0.0983(7) 0.25034(18) 0.0399(18) Uani 1 1 d .
H16 H 0.5017 0.0751 0.2741 0.048 Uiso 1 1 calc R
C17 C 0.3821(7) 0.0295(7) 0.23247(19) 0.0437(18) Uani 1 1 d .
H17 H 0.3589 -0.0411 0.2446 0.052 Uiso 1 1 calc R
C18 C -0.1687(4) 0.0676(5) 0.18166(14) 0.0177(11) Uani 1 1 d .
C19 C -0.2826(5) 0.0924(6) 0.17152(16) 0.0234(12) Uani 1 1 d .
H19 H -0.3078 0.1732 0.1689 0.028 Uiso 1 1 calc R
C20 C -0.3585(5) -0.0014(6) 0.16525(18) 0.0314(15) Uani 1 1 d .
H20 H -0.4363 0.0152 0.1589 0.038 Uiso 1 1 calc R
C21 C -0.3214(5) -0.1191(6) 0.16815(18) 0.0311(14) Uani 1 1 d .
H21 H -0.3728 -0.1835 0.1629 0.037 Uiso 1 1 calc R
C22 C -0.2085(6) -0.1418(6) 0.17875(18) 0.0316(14) Uani 1 1 d .
H22 H -0.1831 -0.2226 0.1814 0.038 Uiso 1 1 calc R
C23 C -0.1325(5) -0.0494(5) 0.18558(16) 0.0236(12) Uani 1 1 d .
H23 H -0.0553 -0.0664 0.1930 0.028 Uiso 1 1 calc R
C24 C -0.1409(4) 0.3244(5) 0.18863(16) 0.0178(11) Uani 1 1 d .
C25 C -0.2155(5) 0.3431(5) 0.21585(17) 0.0218(12) Uani 1 1 d .
H25 H -0.2201 0.2863 0.2354 0.026 Uiso 1 1 calc R
C26 C -0.2838(5) 0.4454(6) 0.21448(18) 0.0299(14) Uani 1 1 d .
H26 H -0.3332 0.4599 0.2335 0.036 Uiso 1 1 calc R
C27 C -0.2791(5) 0.5247(6) 0.18553(19) 0.0316(15) Uani 1 1 d .
H27 H -0.3269 0.5933 0.1843 0.038 Uiso 1 1 calc R
C28 C -0.2053(5) 0.5064(6) 0.15781(19) 0.0302(14) Uani 1 1 d .
H28 H -0.2030 0.5622 0.1378 0.036 Uiso 1 1 calc R
C29 C -0.1350(5) 0.4062(5) 0.15954(16) 0.0219(12) Uani 1 1 d .
H29 H -0.0835 0.3937 0.1410 0.026 Uiso 1 1 calc R
C30 C 0.0034(4) 0.1576(5) 0.23568(15) 0.0166(11) Uani 1 1 d .
C31 C 0.0054(5) 0.2394(7) 0.26476(17) 0.0320(14) Uani 1 1 d .
H31 H -0.0318 0.3147 0.2614 0.038 Uiso 1 1 calc R
C32 C 0.0623(6) 0.2102(8) 0.29884(19) 0.046(2) Uani 1 1 d .
H32 H 0.0647 0.2657 0.3190 0.055 Uiso 1 1 calc R
C33 C 0.1157(5) 0.1000(8) 0.3035(2) 0.043(2) Uani 1 1 d .
H33 H 0.1540 0.0781 0.3268 0.051 Uiso 1 1 calc R
C34 C 0.1118(6) 0.0244(7) 0.2739(2) 0.0449(19) Uani 1 1 d .
H34 H 0.1488 -0.0510 0.2772 0.054 Uiso 1 1 calc R
C35 C -0.1193(4) 0.0766(5) 0.09494(15) 0.0203(12) Uani 1 1 d .
C36 C -0.2021(5) -0.0124(6) 0.08994(15) 0.0229(12) Uani 1 1 d .
H36 H -0.1847 -0.0935 0.0964 0.028 Uiso 1 1 calc R
C37 C -0.3102(5) 0.0193(6) 0.07546(16) 0.0277(14) Uani 1 1 d .
H37 H -0.3673 -0.0404 0.0719 0.033 Uiso 1 1 calc R
C38 C -0.3351(5) 0.1385(7) 0.06622(19) 0.0354(16) Uani 1 1 d .
H38 H -0.4082 0.1604 0.0555 0.043 Uiso 1 1 calc R
C39 C -0.2521(6) 0.2237(7) 0.0728(2) 0.0432(18) Uani 1 1 d .
H39 H -0.2698 0.3054 0.0673 0.052 Uiso 1 1 calc R
C40 C -0.1442(5) 0.1951(6) 0.08717(19) 0.0285(14) Uani 1 1 d .
H40 H -0.0883 0.2557 0.0916 0.034 Uiso 1 1 calc R
C41 C 0.1082(4) -0.1299(6) 0.15718(16) 0.0252(13) Uani 1 1 d .
H41 H 0.1360 -0.0647 0.1724 0.030 Uiso 1 1 calc R
C42 C 0.1266(5) -0.2474(6) 0.16966(18) 0.0287(14) Uani 1 1 d .
H42 H 0.1667 -0.2627 0.1932 0.034 Uiso 1 1 calc R
C43 C 0.0851(5) -0.3421(6) 0.1471(2) 0.0345(16) Uani 1 1 d .
H43 H 0.0969 -0.4224 0.1555 0.041 Uiso 1 1 calc R
C44 C 0.0278(5) -0.3213(6) 0.11306(19) 0.0333(15) Uani 1 1 d .
H44 H 0.0003 -0.3871 0.0981 0.040 Uiso 1 1 calc R
C45 C 0.0096(5) -0.2054(5) 0.10038(17) 0.0229(12) Uani 1 1 d .
H45 H -0.0300 -0.1918 0.0766 0.027 Uiso 1 1 calc R
C46 C 0.0495(4) -0.1068(5) 0.12252(15) 0.0186(11) Uani 1 1 d .
C47 C 0.0881(4) 0.0751(5) 0.06459(15) 0.0193(11) Uani 1 1 d .
C48 C 0.1146(4) -0.0145(5) 0.04026(16) 0.0218(12) Uani 1 1 d .
H48 H 0.1067 -0.0966 0.0469 0.026 Uiso 1 1 calc R
C49 C 0.1534(5) 0.0166(6) 0.00574(16) 0.0266(13) Uani 1 1 d .
H49 H 0.1717 -0.0440 -0.0114 0.032 Uiso 1 1 calc R
C50 C 0.1646(5) 0.1362(7) -0.00302(17) 0.0321(15) Uani 1 1 d .
H50 H 0.1910 0.1592 -0.0263 0.039 Uiso 1 1 calc R
C51 C 0.1374(6) 0.2215(7) 0.0221(2) 0.0393(17) Uani 1 1 d .
H51 H 0.1444 0.3038 0.0157 0.047 Uiso 1 1 calc R
Cl1 Cl 0.15561(11) 0.34914(12) 0.19017(4) 0.0192(3) Uani 1 1 d .
Cl2 Cl 0.6999(2) 0.6786(3) 0.07220(8) 0.0930(11) Uani 1 1 d .
N1 N 0.3303(5) 0.0577(5) 0.19849(15) 0.0385(14) Uani 1 1 d .
N2 N 0.0583(5) 0.0494(6) 0.23967(18) 0.0419(14) Uani 1 1 d .
N3 N 0.1004(5) 0.1937(5) 0.05628(16) 0.0378(14) Uani 1 1 d .
P1 P 0.28504(11) 0.18469(13) 0.13625(4) 0.0155(3) Uani 1 1 d .
P2 P -0.06037(11) 0.18452(13) 0.18813(4) 0.0155(3) Uani 1 1 d .
P3 P 0.02956(11) 0.04904(13) 0.10940(4) 0.0156(3) Uani 1 1 d .
Pd1 Pd 0.09714(3) 0.18571(4) 0.152516(11) 0.01355(14) Uani 1 1 d .
O1 O 0.4493(7) 0.2808(10) 0.0026(2) 0.116(4) Uani 1 1 d .
O2 O 0.8637(13) 0.4847(14) 0.0632(4) 0.091(3) Uiso 0.552(12) 1 d P
O2' O 0.8963(16) 0.4839(17) 0.0360(6) 0.091(3) Uiso 0.448(12) 1 d P

loop_
_atom_site_aniso_label
_atom_site_aniso_U_11
_atom_site_aniso_U_22
_atom_site_aniso_U_33
_atom_site_aniso_U_23
_atom_site_aniso_U_13
_atom_site_aniso_U_12
C1 0.005(2) 0.018(3) 0.030(3) 0.001(2) -0.001(2) 0.000(2)
C2 0.021(3) 0.024(3) 0.030(3) -0.001(3) -0.003(2) -0.003(2)
C3 0.034(4) 0.020(3) 0.054(4) -0.002(3) -0.009(3) 0.003(3)
C4 0.025(3) 0.032(4) 0.052(4) -0.022(3) -0.007(3) 0.008(3)
C5 0.013(3) 0.051(4) 0.030(3) -0.013(3) 0.004(2) -0.001(3)
C6 0.009(2) 0.026(3) 0.028(3) -0.002(2) 0.000(2) -0.002(2)
C7 0.020(3) 0.015(3) 0.024(3) -0.003(2) 0.006(2) -0.005(2)
C8 0.024(3) 0.016(3) 0.028(3) 0.000(2) 0.007(2) 0.001(2)
C9 0.037(3) 0.019(3) 0.036(3) 0.005(3) 0.013(3) 0.004(3)
C10 0.041(4) 0.019(3) 0.043(4) 0.003(3) 0.017(3) -0.007(3)
C11 0.024(3) 0.026(3) 0.044(4) -0.003(3) 0.011(3) -0.012(3)
C12 0.019(3) 0.017(3) 0.034(3) 0.002(2) 0.005(2) -0.002(2)
C13 0.015(3) 0.021(3) 0.020(3) 0.001(2) 0.004(2) 0.005(2)
C14 0.020(3) 0.034(4) 0.026(3) 0.000(3) -0.001(2) -0.003(3)
C15 0.020(3) 0.058(5) 0.034(3) -0.015(3) -0.005(3) 0.005(3)
C16 0.047(4) 0.047(5) 0.026(3) 0.009(3) 0.008(3) 0.026(4)
C17 0.064(5) 0.036(4) 0.033(4) 0.015(3) 0.014(3) 0.006(4)
C18 0.016(3) 0.020(3) 0.018(3) 0.000(2) 0.005(2) -0.001(2)
C19 0.019(3) 0.021(3) 0.030(3) -0.004(2) 0.002(2) -0.001(2)
C20 0.012(3) 0.038(4) 0.044(4) -0.006(3) 0.005(3) -0.002(3)
C21 0.024(3) 0.031(4) 0.039(4) -0.004(3) 0.007(3) -0.013(3)
C22 0.041(4) 0.020(3) 0.033(3) -0.003(3) -0.001(3) 0.003(3)
C23 0.015(3) 0.029(3) 0.027(3) -0.004(3) 0.000(2) 0.004(2)
C24 0.012(2) 0.008(3) 0.033(3) -0.004(2) 0.000(2) -0.003(2)
C25 0.018(3) 0.014(3) 0.033(3) -0.001(2) 0.001(2) 0.002(2)
C26 0.023(3) 0.027(3) 0.041(4) -0.009(3) 0.009(3) 0.004(3)
C27 0.022(3) 0.018(3) 0.055(4) -0.003(3) 0.002(3) 0.005(2)
C28 0.027(3) 0.020(3) 0.043(4) 0.007(3) 0.003(3) 0.004(3)
C29 0.020(3) 0.016(3) 0.029(3) 0.000(2) 0.001(2) -0.003(2)
C30 0.010(2) 0.013(3) 0.027(3) 0.004(2) 0.003(2) -0.001(2)
C31 0.026(3) 0.039(4) 0.031(3) -0.006(3) -0.002(3) 0.002(3)
C32 0.026(3) 0.084(6) 0.026(3) -0.016(4) -0.001(3) -0.006(4)
C33 0.017(3) 0.066(5) 0.043(4) 0.031(4) -0.008(3) -0.010(3)
C34 0.033(4) 0.029(4) 0.068(5) 0.019(4) -0.021(3) 0.000(3)
C35 0.010(2) 0.028(3) 0.023(3) -0.002(2) 0.002(2) -0.001(2)
C36 0.020(3) 0.029(3) 0.020(3) 0.000(2) 0.003(2) -0.002(2)
C37 0.010(3) 0.044(4) 0.029(3) -0.001(3) 0.002(2) -0.005(3)
C38 0.013(3) 0.053(4) 0.040(4) 0.010(3) 0.001(3) 0.006(3)
C39 0.024(3) 0.036(4) 0.071(5) 0.009(4) 0.013(3) 0.014(3)
C40 0.014(3) 0.020(3) 0.052(4) -0.002(3) 0.004(3) 0.003(2)
C41 0.012(3) 0.041(4) 0.023(3) -0.001(3) 0.005(2) -0.003(2)
C42 0.023(3) 0.026(4) 0.038(3) 0.013(3) 0.003(3) 0.008(3)
C43 0.031(3) 0.017(3) 0.058(4) 0.005(3) 0.018(3) 0.004(3)
C44 0.028(3) 0.027(4) 0.046(4) -0.007(3) 0.015(3) -0.006(3)
C45 0.019(3) 0.013(3) 0.037(3) -0.004(2) 0.007(2) -0.002(2)
C46 0.013(2) 0.015(3) 0.029(3) 0.000(2) 0.006(2) -0.001(2)
C47 0.014(2) 0.021(3) 0.022(3) 0.002(2) 0.001(2) -0.003(2)
C48 0.013(2) 0.024(3) 0.029(3) -0.002(2) 0.003(2) -0.002(2)
C49 0.019(3) 0.035(4) 0.025(3) -0.006(3) 0.001(2) -0.003(3)
C50 0.024(3) 0.050(4) 0.023(3) 0.008(3) 0.005(2) -0.002(3)
C51 0.039(4) 0.035(4) 0.047(4) 0.012(3) 0.018(3) -0.004(3)
Cl1 0.0173(6) 0.0132(6) 0.0273(7) -0.0056(5) 0.0035(5) -0.0030(5)
Cl2 0.0724(16) 0.111(2) 0.0898(18) 0.0611(17) -0.0251(14) -0.0561(16)
N1 0.041(3) 0.040(4) 0.035(3) 0.010(3) 0.007(2) -0.002(3)
N2 0.029(3) 0.040(4) 0.056(4) 0.009(3) -0.006(3) 0.003(3)
N3 0.039(3) 0.032(3) 0.046(3) 0.002(3) 0.018(3) 0.001(3)
P1 0.0099(6) 0.0148(7) 0.0220(7) 0.0013(6) 0.0022(5) -0.0010(5)
P2 0.0112(6) 0.0154(7) 0.0203(7) -0.0001(6) 0.0029(5) 0.0016(5)
P3 0.0099(6) 0.0171(7) 0.0197(7) -0.0005(6) 0.0013(5) -0.0004(5)
Pd1 0.0090(2) 0.0129(2) 0.0189(2) -0.00043(16) 0.00212(14) -0.00005(15)
O1 0.067(5) 0.196(10) 0.089(6) 0.058(6) 0.025(4) 0.032(6)

loop_
_atom_type_symbol
_atom_type_description
_atom_type_scat_dispersion_real
_atom_type_scat_dispersion_imag
_atom_type_scat_source
C C 0.0033 0.0016 'International Tables Vol C Tables 4.2.6.8 and 6.1.1.4'
H H 0.0000 0.0000 'International Tables Vol C Tables 4.2.6.8 and 6.1.1.4'
N N 0.0061 0.0033 'International Tables Vol C Tables 4.2.6.8 and 6.1.1.4'
P P 0.1023 0.0942 'International Tables Vol C Tables 4.2.6.8 and 6.1.1.4'
Pd Pd -0.9988 1.0072 'International Tables Vol C Tables 4.2.6.8 and 6.1.1.4'
Cl Cl 0.1484 0.1585 'International Tables Vol C Tables 4.2.6.8 and 6.1.1.4'
O O 0.0106 0.0060 'International Tables Vol C Tables 4.2.6.8 and 6.1.1.4'

loop_
_geom_angle_atom_site_label_1
_geom_angle_atom_site_label_2
_geom_angle_atom_site_label_3
_geom_angle
C6 C1 C2 119.2(5)
C6 C1 P1 122.1(4)
C2 C1 P1 118.7(4)
C3 C2 C1 120.3(6)
C2 C3 C4 120.7(6)
C5 C4 C3 119.6(6)
C4 C5 C6 120.3(6)
C1 C6 C5 119.9(6)
C8 C7 C12 120.3(5)
C8 C7 P1 120.3(4)
C12 C7 P1 119.4(4)
C7 C8 C9 119.3(5)
C10 C9 C8 120.1(6)
C11 C10 C9 120.4(6)
C12 C11 C10 119.8(6)
C11 C12 C7 120.0(6)
N1 C13 C14 122.2(5)
N1 C13 P1 112.4(4)
C14 C13 P1 125.3(4)
C15 C14 C13 118.5(6)
C16 C15 C14 119.8(6)
C15 C16 C17 118.5(6)
N1 C17 C16 123.2(7)
C23 C18 C19 120.1(5)
C23 C18 P2 116.7(4)
C19 C18 P2 123.1(4)
C20 C19 C18 119.7(6)
C21 C20 C19 120.2(5)
C20 C21 C22 119.3(6)
C23 C22 C21 121.1(6)
C18 C23 C22 119.6(5)
C25 C24 C29 120.3(5)
C25 C24 P2 120.0(4)
C29 C24 P2 119.4(4)
C24 C25 C26 120.0(6)
C27 C26 C25 119.5(6)
C26 C27 C28 121.1(6)
C29 C28 C27 119.7(6)
C28 C29 C24 119.4(5)
N2 C30 C31 121.4(5)
N2 C30 P2 113.3(4)
C31 C30 P2 125.0(4)
C30 C31 C32 119.2(7)
C33 C32 C31 119.9(7)
C34 C33 C32 118.1(6)
C33 C34 N2 124.3(7)
C40 C35 C36 121.2(5)
C40 C35 P3 113.9(4)
C36 C35 P3 124.8(5)
C37 C36 C35 119.1(6)
C36 C37 C38 120.1(6)
C39 C38 C37 118.8(6)
C38 C39 C40 122.4(7)
C35 C40 C39 118.4(6)
C42 C41 C46 120.7(6)
C43 C42 C41 119.0(6)
C44 C43 C42 121.1(6)
C43 C44 C45 120.4(6)
C44 C45 C46 120.3(6)
C41 C46 C45 118.5(5)
C41 C46 P3 116.9(4)
C45 C46 P3 124.6(4)
N3 C47 C48 121.8(5)
N3 C47 P3 113.7(4)
C48 C47 P3 124.5(4)
C47 C48 C49 119.4(6)
C50 C49 C48 119.1(6)
C51 C50 C49 119.2(6)
C50 C51 N3 123.0(7)
C13 N1 C17 117.7(6)
C34 N2 C30 117.0(6)
C47 N3 C51 117.5(6)
C7 P1 C1 104.2(2)
C7 P1 C13 107.0(3)
C1 P1 C13 103.4(2)
C7 P1 Pd1 117.17(18)
C1 P1 Pd1 121.40(17)
C13 P1 Pd1 101.98(17)
C24 P2 C18 104.2(2)
C24 P2 C30 107.8(2)
C18 P2 C30 103.4(2)
C24 P2 Pd1 116.14(18)
C18 P2 Pd1 121.13(17)
C30 P2 Pd1 102.88(16)
C46 P3 C35 109.8(3)
C46 P3 C47 109.3(3)
C35 P3 C47 98.8(2)
C46 P3 Pd1 115.78(19)
C35 P3 Pd1 111.07(19)
C47 P3 Pd1 110.80(18)
P3 Pd1 Cl1 171.00(5)
P3 Pd1 P2 96.65(5)
Cl1 Pd1 P2 84.30(5)
P3 Pd1 P1 96.62(5)
Cl1 Pd1 P1 84.61(5)
P2 Pd1 P1 161.51(5)

loop_
_geom_bond_atom_site_label_1
_geom_bond_atom_site_label_2
_geom_bond_distance
C1 C6 1.381(8)
C1 C2 1.387(8)
C1 P1 1.829(6)
C2 C3 1.372(9)
C3 C4 1.374(10)
C4 C5 1.372(10)
C5 C6 1.392(8)
C7 C8 1.370(8)
C7 C12 1.414(8)
C7 P1 1.823(6)
C8 C9 1.395(8)
C9 C10 1.387(9)
C10 C11 1.382(9)
C11 C12 1.366(8)
C13 N1 1.345(8)
C13 C14 1.392(8)
C13 P1 1.838(5)
C14 C15 1.390(9)
C15 C16 1.369(11)
C16 C17 1.378(11)
C17 N1 1.355(9)
C18 C23 1.376(8)
C18 C19 1.396(8)
C18 P2 1.830(5)
C19 C20 1.384(9)
C20 C21 1.383(9)
C21 C22 1.384(9)
C22 C23 1.376(9)
C24 C25 1.388(8)
C24 C29 1.392(8)
C24 P2 1.827(5)
C25 C26 1.397(8)
C26 C27 1.368(9)
C27 C28 1.395(9)
C28 C29 1.391(8)
C30 N2 1.371(8)
C30 C31 1.384(8)
C30 P2 1.832(5)
C31 C32 1.385(9)
C32 C33 1.383(11)
C33 C34 1.354(11)
C34 N2 1.362(9)
C35 C40 1.375(8)
C35 C36 1.396(8)
C35 P3 1.824(5)
C36 C37 1.388(8)
C37 C38 1.393(10)
C38 C39 1.374(10)
C39 C40 1.376(9)
C41 C42 1.394(9)
C41 C46 1.397(8)
C42 C43 1.393(10)
C43 C44 1.367(10)
C44 C45 1.378(9)
C45 C46 1.413(8)
C46 P3 1.808(6)
C47 N3 1.364(8)
C47 C48 1.379(8)
C47 P3 1.828(5)
C48 C49 1.401(8)
C49 C50 1.377(9)
C50 C51 1.368(10)
C51 N3 1.372(8)
Cl1 Pd1 2.3361(13)
P1 Pd1 2.3515(13)
P2 Pd1 2.3515(13)
P3 Pd1 2.2675(14)
O2 O2' 1.08(2)

loop_
_geom_torsion_atom_site_label_1
_geom_torsion_atom_site_label_2
_geom_torsion_atom_site_label_3
_geom_torsion_atom_site_label_4
_geom_torsion
C6 C1 C2 C3 1.0(8)
P1 C1 C2 C3 177.7(4)
C1 C2 C3 C4 -1.3(9)
C2 C3 C4 C5 1.1(10)
C3 C4 C5 C6 -0.7(9)
C2 C1 C6 C5 -0.5(8)
P1 C1 C6 C5 -177.1(4)
C4 C5 C6 C1 0.4(8)
C12 C7 C8 C9 -0.1(8)
P1 C7 C8 C9 -178.2(4)
C7 C8 C9 C10 -1.2(9)
C8 C9 C10 C11 1.3(10)
C9 C10 C11 C12 -0.1(10)
C10 C11 C12 C7 -1.2(9)
C8 C7 C12 C11 1.4(9)
P1 C7 C12 C11 179.4(5)
N1 C13 C14 C15 1.2(9)
P1 C13 C14 C15 178.8(4)
C13 C14 C15 C16 -0.2(9)
C14 C15 C16 C17 -0.7(10)
C15 C16 C17 N1 0.7(11)
C23 C18 C19 C20 -0.3(8)
P2 C18 C19 C20 176.6(5)
C18 C19 C20 C21 -1.5(9)
C19 C20 C21 C22 2.4(10)
C20 C21 C22 C23 -1.5(10)
C19 C18 C23 C22 1.3(8)
P2 C18 C23 C22 -175.9(5)
C21 C22 C23 C18 -0.3(9)
C29 C24 C25 C26 -1.0(8)
P2 C24 C25 C26 -174.8(4)
C24 C25 C26 C27 2.1(9)
C25 C26 C27 C28 -1.5(10)
C26 C27 C28 C29 -0.1(10)
C27 C28 C29 C24 1.1(9)
C25 C24 C29 C28 -0.5(8)
P2 C24 C29 C28 173.2(4)
N2 C30 C31 C32 -1.3(9)
P2 C30 C31 C32 -176.2(5)
C30 C31 C32 C33 -0.3(10)
C31 C32 C33 C34 1.0(10)
C32 C33 C34 N2 -0.2(11)
C40 C35 C36 C37 2.6(9)
P3 C35 C36 C37 -174.0(4)
C35 C36 C37 C38 -0.2(9)
C36 C37 C38 C39 -2.1(10)
C37 C38 C39 C40 2.1(11)
C36 C35 C40 C39 -2.6(9)
P3 C35 C40 C39 174.3(5)
C38 C39 C40 C35 0.2(11)
C46 C41 C42 C43 -0.2(8)
C41 C42 C43 C44 0.4(9)
C42 C43 C44 C45 -0.1(9)
C43 C44 C45 C46 -0.3(9)
C42 C41 C46 C45 -0.2(8)
C42 C41 C46 P3 179.4(4)
C44 C45 C46 C41 0.5(8)
C44 C45 C46 P3 -179.1(4)
N3 C47 C48 C49 -1.1(8)
P3 C47 C48 C49 176.6(4)
C47 C48 C49 C50 0.3(8)
C48 C49 C50 C51 -0.2(9)
C49 C50 C51 N3 0.9(10)
C14 C13 N1 C17 -1.3(9)
P1 C13 N1 C17 -179.2(5)
C16 C17 N1 C13 0.3(10)
C33 C34 N2 C30 -1.4(10)
C31 C30 N2 C34 2.1(9)
P2 C30 N2 C34 177.6(5)
C48 C47 N3 C51 1.7(9)
P3 C47 N3 C51 -176.2(5)
C50 C51 N3 C47 -1.6(10)
C8 C7 P1 C1 122.4(5)
C12 C7 P1 C1 -55.6(5)
C8 C7 P1 C13 -128.5(5)
C12 C7 P1 C13 53.5(5)
C8 C7 P1 Pd1 -14.8(5)
C12 C7 P1 Pd1 167.2(4)
C6 C1 P1 C7 -22.1(5)
C2 C1 P1 C7 161.3(4)
C6 C1 P1 C13 -133.9(4)
C2 C1 P1 C13 49.5(5)
C6 C1 P1 Pd1 112.8(4)
C2 C1 P1 Pd1 -63.8(5)
N1 C13 P1 C7 178.8(4)
C14 C13 P1 C7 1.0(6)
N1 C13 P1 C1 -71.5(4)
C14 C13 P1 C1 110.7(5)
N1 C13 P1 Pd1 55.3(4)
C14 C13 P1 Pd1 -122.6(5)
C25 C24 P2 C18 60.9(5)
C29 C24 P2 C18 -112.9(4)
C25 C24 P2 C30 -48.5(5)
C29 C24 P2 C30 137.7(4)
C25 C24 P2 Pd1 -163.3(4)
C29 C24 P2 Pd1 22.9(5)
C23 C18 P2 C24 -170.9(4)
C19 C18 P2 C24 12.0(5)
C23 C18 P2 C30 -58.4(5)
C19 C18 P2 C30 124.6(5)
C23 C18 P2 Pd1 56.0(5)
C19 C18 P2 Pd1 -121.1(4)
N2 C30 P2 C24 174.7(4)
C31 C30 P2 C24 -10.0(6)
N2 C30 P2 C18 64.8(4)
C31 C30 P2 C18 -119.9(5)
N2 C30 P2 Pd1 -62.1(4)
C31 C30 P2 Pd1 113.2(5)
C41 C46 P3 C35 -129.1(4)
C45 C46 P3 C35 50.5(5)
C41 C46 P3 C47 123.5(4)
C45 C46 P3 C47 -56.8(5)
C41 C46 P3 Pd1 -2.4(5)
C45 C46 P3 Pd1 177.2(4)
C40 C35 P3 C46 175.2(4)
C36 C35 P3 C46 -8.0(6)
C40 C35 P3 C47 -70.5(5)
C36 C35 P3 C47 106.3(5)
C40 C35 P3 Pd1 45.9(5)
C36 C35 P3 Pd1 -137.3(4)
N3 C47 P3 C46 -166.1(4)
C48 C47 P3 C46 16.1(5)
N3 C47 P3 C35 79.3(5)
C48 C47 P3 C35 -98.6(5)
N3 C47 P3 Pd1 -37.4(5)
C48 C47 P3 Pd1 144.8(4)
C46 P3 Pd1 Cl1 -179(15)
C35 P3 Pd1 Cl1 -52.8(4)
C47 P3 Pd1 Cl1 56.0(4)
C46 P3 Pd1 P2 -83.28(19)
C35 P3 Pd1 P2 42.8(2)
C47 P3 Pd1 P2 151.57(19)
C46 P3 Pd1 P1 83.82(19)
C35 P3 Pd1 P1 -150.1(2)
C47 P3 Pd1 P1 -41.34(19)
C24 P2 Pd1 P3 -114.7(2)
C18 P2 Pd1 P3 13.3(2)
C30 P2 Pd1 P3 127.87(18)
C24 P2 Pd1 Cl1 56.3(2)
C18 P2 Pd1 Cl1 -175.7(2)
C30 P2 Pd1 Cl1 -61.13(18)
C24 P2 Pd1 P1 109.7(2)
C18 P2 Pd1 P1 -122.3(2)
C30 P2 Pd1 P1 -7.7(3)
C7 P1 Pd1 P3 115.6(2)
C1 P1 Pd1 P3 -13.9(2)
C13 P1 Pd1 P3 -127.92(19)
C7 P1 Pd1 Cl1 -55.4(2)
C1 P1 Pd1 Cl1 175.0(2)
C13 P1 Pd1 Cl1 61.05(19)
C7 P1 Pd1 P2 -108.8(2)
C1 P1 Pd1 P2 121.7(3)
C13 P1 Pd1 P2 7.7(3)
